data_7046826
loop_
_publ_author_name
'Neu, J. P.'
'Di Martino-Fumo, P'
'Oelkers, B.'
'Sun, Y.'
'Neuba, A.'
'Gerhards, M.'
'Thiel, W. R.'

_publ_section_title
;
 Playing with Pearson's concept: orthogonally functionalized
 1,4-diaza-1,3-butadienes leading to heterobinuclear complexes.
;
_journal_issue 29
_journal_name_full 'Dalton transactions (Cambridge, England : 2003)'
_journal_page_first 9643
_journal_page_last 9656
_journal_paper_doi 10.1039/c8dt01523f
_journal_volume 47
_journal_year 2018
_chemical_formula_sum 'C40 H34 Cl2 N2 O2 P2 Pd'
_chemical_formula_weight 813.93
_space_group_crystal_system monoclinic
_space_group_IT_number 14
_space_group_name_Hall '-P 2yn'
_space_group_name_H-M_alt 'P 1 21/n 1'
_symmetry_space_group_name_Hall '-P 2yn'
_symmetry_space_group_name_H-M 'P 1 21/n 1'
_atom_sites_solution_hydrogens geom
_atom_sites_solution_primary direct
_atom_sites_solution_secondary difmap
_audit_creation_method SHELXL-2014/7
_audit_update_record
;
2018-04-10 deposited with the CCDC.
2018-06-21 downloaded from the CCDC.
;
_cell_angle_alpha 90
_cell_angle_beta 92.217(1)
_cell_angle_gamma 90
_cell_formula_units_Z 4
_cell_length_a 8.7816(1)
_cell_length_b 14.4121(2)
_cell_length_c 28.8598(4)
_cell_measurement_reflns_used 6603
_cell_measurement_temperature 150(2)
_cell_measurement_theta_max 62.5450
_cell_measurement_theta_min 4.3310
_cell_volume 3649.80(8)
_computing_cell_refinement 'CrysAlisPro 1.171.38.46 (Rigaku OD, 2015)'
_computing_data_collection 'CrysAlisPro 1.171.38.46 (Rigaku OD, 2015)'
_computing_data_reduction 'CrysAlisPro 1.171.38.46 (Rigaku OD, 2015)'
_computing_structure_refinement 'SHELXL-2014/7 (Sheldrick, 2014)'
_computing_structure_solution 'SIR92 (Giacovazzo et al., 1994)'
_diffrn_ambient_temperature 150(2)
_diffrn_detector_area_resol_mean 16.1399
_diffrn_measured_fraction_theta_full 0.997
_diffrn_measured_fraction_theta_max 0.997
_diffrn_measurement_device_type 'Xcalibur, Sapphire3, Gemini ultra'
_diffrn_measurement_method '\w scans'
_diffrn_radiation_type 'Cu K\a'
_diffrn_radiation_wavelength 1.54184
_diffrn_reflns_av_R_equivalents 0.0276
_diffrn_reflns_av_unetI/netI 0.0356
_diffrn_reflns_Laue_measured_fraction_full 0.997
_diffrn_reflns_Laue_measured_fraction_max 0.997
_diffrn_reflns_limit_h_max 10
_diffrn_reflns_limit_h_min -10
_diffrn_reflns_limit_k_max 16
_diffrn_reflns_limit_k_min -15
_diffrn_reflns_limit_l_max 33
_diffrn_reflns_limit_l_min -29
_diffrn_reflns_number 14089
_diffrn_reflns_point_group_measured_fraction_full 0.997
_diffrn_reflns_point_group_measured_fraction_max 0.997
_diffrn_reflns_theta_full 62.658
_diffrn_reflns_theta_max 62.658
_diffrn_reflns_theta_min 3.428
_diffrn_source 'fine-focus sealed X-ray tube'
_exptl_absorpt_coefficient_mu 6.577
_exptl_absorpt_correction_T_max 0.748
_exptl_absorpt_correction_T_min 0.349
_exptl_absorpt_correction_type analytical
_exptl_absorpt_process_details
;
CrysAlisPro 1.171.38.46 (Rigaku Oxford Diffraction, 2015)
Analytical numeric absorption correction using a multifaceted crystal
            model based on expressions derived by R.C. Clark & J.S. Reid.
(Clark, R. C. & Reid, J. S. (1995). Acta Cryst. A51, 887-897)
Empirical absorption correction using spherical harmonics,
 implemented in SCALE3 ABSPACK scaling algorithm.
;
_exptl_crystal_colour yellow
_exptl_crystal_density_diffrn 1.481
_exptl_crystal_description 'transparent plate'
_exptl_crystal_F_000 1656
_exptl_crystal_size_max 0.358
_exptl_crystal_size_mid 0.178
_exptl_crystal_size_min 0.056
_refine_diff_density_max 0.320
_refine_diff_density_min -0.522
_refine_diff_density_rms 0.061
_refine_ls_extinction_method none
_refine_ls_goodness_of_fit_ref 1.031
_refine_ls_hydrogen_treatment constr
_refine_ls_matrix_type full
_refine_ls_number_parameters 444
_refine_ls_number_reflns 5819
_refine_ls_number_restraints 0
_refine_ls_restrained_S_all 1.031
_refine_ls_R_factor_all 0.0298
_refine_ls_R_factor_gt 0.0255
_refine_ls_shift/su_max 0.002
_refine_ls_shift/su_mean 0.000
_refine_ls_structure_factor_coef Fsqd
_refine_ls_weighting_details 'w=1/[\s^2^(Fo^2^)+(0.0277P)^2^+0.8099P] where P=(Fo^2^+2Fc^2^)/3'
_refine_ls_weighting_scheme calc
_refine_ls_wR_factor_gt 0.0569
_refine_ls_wR_factor_ref 0.0593
_reflns_Friedel_coverage 0.000
_reflns_number_gt 5281
_reflns_number_total 5819
_reflns_threshold_expression 'I > 2\s(I)'
_cod_data_source_file c8dt01523f2.cif
_cod_data_source_block shelx_CCDC2
_cod_depositor_comments 'Adding full bibliography for 7046824--7046832.cif.'
_cod_database_code 7046826
_shelx_shelxl_version_number 2014/7
_shelx_space_group_comment
;
The symmetry employed for this shelxl refinement is uniquely defined
by the following loop, which should always be used as a source of
symmetry information in preference to the above space-group names.
They are only intended as comments.
;
_shelx_estimated_absorpt_t_min 0.202
_shelx_estimated_absorpt_t_max 0.710

loop_
_space_group_symop_operation_xyz
'x, y, z'
'-x+1/2, y+1/2, -z+1/2'
'-x, -y, -z'
'x-1/2, -y-1/2, z-1/2'

loop_
_atom_site_label
_atom_site_type_symbol
_atom_site_fract_x
_atom_site_fract_y
_atom_site_fract_z
_atom_site_U_iso_or_equiv
_atom_site_adp_type
_atom_site_occupancy
_atom_site_site_symmetry_order
_atom_site_calc_flag
_atom_site_refinement_flags_posn
_atom_site_refinement_flags_adp
C1 C 0.1943(2) 0.90831(15) 0.84086(8) 0.0197(4) Uani 1 1 d . .
C2 C 0.0624(3) 0.90405(19) 0.80665(8) 0.0278(5) Uani 1 1 d . .
H2A H 0.0898 0.9346 0.7778 0.042 Uiso 1 1 calc R U
H2B H -0.0254 0.9357 0.8194 0.042 Uiso 1 1 calc R U
H2C H 0.0362 0.8391 0.8003 0.042 Uiso 1 1 calc R U
C3 C 0.3661(2) 0.96176(16) 0.78535(7) 0.0193(4) Uani 1 1 d . .
C4 C 0.4225(2) 0.89128(17) 0.75793(8) 0.0230(5) Uani 1 1 d . .
H4 H 0.4376 0.8308 0.7704 0.028 Uiso 1 1 calc R U
C5 C 0.4569(3) 0.90971(18) 0.71223(8) 0.0267(5) Uani 1 1 d . .
H5 H 0.4936 0.8614 0.6932 0.032 Uiso 1 1 calc R U
C6 C 0.4377(3) 0.99792(19) 0.69438(8) 0.0281(5) Uani 1 1 d . .
H6 H 0.4621 1.0106 0.6632 0.034 Uiso 1 1 calc R U
C7 C 0.3828(3) 1.06798(18) 0.72198(8) 0.0262(5) Uani 1 1 d . .
H7 H 0.3693 1.1284 0.7093 0.031 Uiso 1 1 calc R U
C8 C 0.3466(2) 1.05169(16) 0.76816(8) 0.0212(4) Uani 1 1 d . .
C9 C 0.4281(3) 1.23442(17) 0.80120(8) 0.0253(5) Uani 1 1 d . .
C10 C 0.5755(3) 1.2152(2) 0.78781(10) 0.0382(6) Uani 1 1 d . .
H10 H 0.5997 1.1555 0.7763 0.046 Uiso 1 1 calc R U
C11 C 0.6866(3) 1.2832(2) 0.79137(12) 0.0505(8) Uani 1 1 d . .
H11 H 0.7872 1.2699 0.7823 0.061 Uiso 1 1 calc R U
C12 C 0.6525(4) 1.3704(2) 0.80795(12) 0.0469(7) Uani 1 1 d . .
H12 H 0.7288 1.4172 0.8095 0.056 Uiso 1 1 calc R U
C13 C 0.5085(3) 1.3895(2) 0.82216(10) 0.0374(6) Uani 1 1 d . .
H13 H 0.4858 1.4490 0.8342 0.045 Uiso 1 1 calc R U
C14 C 0.3957(3) 1.32200(18) 0.81902(8) 0.0300(5) Uani 1 1 d . .
H14 H 0.2963 1.3354 0.8290 0.036 Uiso 1 1 calc R U
C15 C 0.2224(3) 1.13038(16) 0.85508(8) 0.0221(5) Uani 1 1 d . .
C16 C 0.0699(3) 1.11436(18) 0.86432(8) 0.0270(5) Uani 1 1 d . .
H16 H -0.0056 1.1162 0.8398 0.032 Uiso 1 1 calc R U
C17 C 0.0286(3) 1.09580(19) 0.90929(9) 0.0319(6) Uani 1 1 d . .
H17 H -0.0750 1.0837 0.9156 0.038 Uiso 1 1 calc R U
C18 C 0.1386(3) 1.09498(18) 0.94512(9) 0.0304(5) Uani 1 1 d . .
H18 H 0.1102 1.0826 0.9759 0.037 Uiso 1 1 calc R U
C19 C 0.2898(3) 1.11216(18) 0.93609(8) 0.0283(5) Uani 1 1 d . .
H19 H 0.3646 1.1121 0.9608 0.034 Uiso 1 1 calc R U
C20 C 0.3321(3) 1.12931(17) 0.89133(8) 0.0245(5) Uani 1 1 d . .
H20 H 0.4361 1.1404 0.8852 0.029 Uiso 1 1 calc R U
C21 C 0.1757(2) 0.87420(15) 0.88918(8) 0.0197(4) Uani 1 1 d . .
C22 C 0.0214(3) 0.85472(18) 0.90591(8) 0.0263(5) Uani 1 1 d . .
H22A H 0.0292 0.8372 0.9387 0.039 Uiso 1 1 calc R U
H22B H -0.0248 0.8038 0.8878 0.039 Uiso 1 1 calc R U
H22C H -0.0421 0.9104 0.9022 0.039 Uiso 1 1 calc R U
C23 C 0.3027(2) 0.82073(17) 0.95781(7) 0.0198(5) Uani 1 1 d . .
C24 C 0.3156(2) 0.87674(18) 0.99679(8) 0.0249(5) Uani 1 1 d . .
H24 H 0.3240 0.9421 0.9936 0.030 Uiso 1 1 calc R U
C25 C 0.3162(2) 0.8368(2) 1.04062(8) 0.0276(5) Uani 1 1 d . .
H25 H 0.3236 0.8749 1.0675 0.033 Uiso 1 1 calc R U
C26 C 0.3059(3) 0.7415(2) 1.04505(8) 0.0300(6) Uani 1 1 d . .
H26 H 0.3051 0.7141 1.0750 0.036 Uiso 1 1 calc R U
C27 C 0.2966(3) 0.68543(19) 1.00576(8) 0.0263(5) Uani 1 1 d . .
H27 H 0.2914 0.6200 1.0092 0.032 Uiso 1 1 calc R U
C28 C 0.2948(2) 0.72411(17) 0.96139(7) 0.0213(5) Uani 1 1 d . .
C29 C 0.2522(3) 0.53443(17) 0.92991(8) 0.0244(5) Uani 1 1 d . .
C30 C 0.1015(3) 0.5110(2) 0.93711(14) 0.0527(9) Uani 1 1 d . .
H30 H 0.0241 0.5568 0.9335 0.063 Uiso 1 1 calc R U
C31 C 0.0635(4) 0.4219(2) 0.94948(16) 0.0630(10) Uani 1 1 d . .
H31 H -0.0400 0.4067 0.9542 0.076 Uiso 1 1 calc R U
C32 C 0.1730(4) 0.3549(2) 0.95501(11) 0.0468(7) Uani 1 1 d . .
H32 H 0.1463 0.2938 0.9640 0.056 Uiso 1 1 calc R U
C33 C 0.3219(4) 0.3770(2) 0.94747(12) 0.0464(7) Uani 1 1 d . .
H33 H 0.3986 0.3308 0.9509 0.056 Uiso 1 1 calc R U
C34 C 0.3612(3) 0.4665(2) 0.93490(10) 0.0370(6) Uani 1 1 d . .
H34 H 0.4647 0.4809 0.9297 0.044 Uiso 1 1 calc R U
C35 C 0.4740(3) 0.65501(17) 0.88727(8) 0.0228(5) Uani 1 1 d . .
C36 C 0.6036(3) 0.65713(19) 0.91656(9) 0.0317(6) Uani 1 1 d . .
H36 H 0.5941 0.6569 0.9492 0.038 Uiso 1 1 calc R U
C37 C 0.7463(3) 0.6596(2) 0.89789(11) 0.0402(6) Uani 1 1 d . .
H37 H 0.8348 0.6610 0.9178 0.048 Uiso 1 1 calc R U
C38 C 0.7607(3) 0.6600(2) 0.85021(12) 0.0445(7) Uani 1 1 d . .
H38 H 0.8590 0.6614 0.8376 0.053 Uiso 1 1 calc R U
C39 C 0.6329(4) 0.6583(2) 0.82126(10) 0.0426(7) Uani 1 1 d . .
H39 H 0.6431 0.6586 0.7886 0.051 Uiso 1 1 calc R U
C40 C 0.4882(3) 0.65629(19) 0.83943(9) 0.0305(5) Uani 1 1 d . .
H40 H 0.4000 0.6558 0.8193 0.037 Uiso 1 1 calc R U
N1 N 0.3298(2) 0.93480(13) 0.83174(6) 0.0193(4) Uani 1 1 d . .
N2 N 0.3029(2) 0.86389(13) 0.91268(6) 0.0191(4) Uani 1 1 d . .
O1 O 0.13639(19) 1.18957(12) 0.76868(6) 0.0286(4) Uani 1 1 d . .
O2 O 0.16496(18) 0.67920(12) 0.87478(5) 0.0252(3) Uani 1 1 d . .
P1 P 0.27050(6) 1.15347(4) 0.79612(2) 0.02154(12) Uani 1 1 d . .
P2 P 0.28543(6) 0.65127(4) 0.90955(2) 0.01995(12) Uani 1 1 d . .
Cl1 Cl 0.67784(6) 0.99483(4) 0.84588(2) 0.03013(13) Uani 1 1 d . .
Cl2 Cl 0.65242(6) 0.89595(4) 0.94566(2) 0.02646(13) Uani 1 1 d . .
Pd1 Pd 0.48956(2) 0.91967(2) 0.88354(2) 0.01721(6) Uani 1 1 d . .

loop_
_atom_site_aniso_label
_atom_site_aniso_U_11
_atom_site_aniso_U_22
_atom_site_aniso_U_33
_atom_site_aniso_U_23
_atom_site_aniso_U_13
_atom_site_aniso_U_12
C1 0.0188(10) 0.0161(11) 0.0241(11) -0.0024(9) -0.0002(8) 0.0020(9)
C2 0.0181(10) 0.0350(14) 0.0299(12) 0.0002(11) -0.0046(9) -0.0026(10)
C3 0.0152(9) 0.0218(12) 0.0206(10) 0.0012(9) -0.0044(8) -0.0030(8)
C4 0.0219(10) 0.0210(12) 0.0258(11) -0.0004(9) -0.0011(9) -0.0007(9)
C5 0.0215(11) 0.0290(13) 0.0296(12) -0.0058(10) 0.0006(9) 0.0001(10)
C6 0.0254(11) 0.0347(15) 0.0244(11) 0.0007(10) 0.0022(9) -0.0015(10)
C7 0.0268(11) 0.0248(13) 0.0269(12) 0.0048(10) -0.0001(9) -0.0010(10)
C8 0.0194(10) 0.0205(12) 0.0233(11) -0.0003(9) -0.0020(8) -0.0013(9)
C9 0.0271(11) 0.0228(12) 0.0257(11) 0.0026(10) -0.0022(9) -0.0032(10)
C10 0.0322(13) 0.0312(15) 0.0515(16) -0.0083(13) 0.0057(11) -0.0034(11)
C11 0.0323(14) 0.0460(19) 0.074(2) -0.0175(16) 0.0139(14) -0.0117(13)
C12 0.0407(15) 0.0352(17) 0.0651(19) -0.0094(15) 0.0070(14) -0.0175(13)
C13 0.0431(15) 0.0252(14) 0.0436(15) -0.0063(12) -0.0024(12) -0.0044(12)
C14 0.0309(12) 0.0258(14) 0.0331(12) 0.0005(11) -0.0021(10) 0.0018(10)
C15 0.0237(11) 0.0159(11) 0.0265(11) -0.0024(9) -0.0005(9) 0.0010(9)
C16 0.0233(11) 0.0263(13) 0.0313(12) -0.0029(10) -0.0004(9) 0.0040(10)
C17 0.0245(12) 0.0299(14) 0.0421(14) -0.0059(11) 0.0100(10) 0.0017(10)
C18 0.0377(13) 0.0270(13) 0.0272(12) -0.0042(10) 0.0090(10) 0.0024(11)
C19 0.0346(13) 0.0252(13) 0.0247(12) -0.0024(10) -0.0028(10) 0.0006(10)
C20 0.0246(11) 0.0194(12) 0.0294(12) -0.0019(10) 0.0003(9) -0.0007(9)
C21 0.0206(11) 0.0140(11) 0.0243(11) -0.0036(9) -0.0004(9) 0.0014(9)
C22 0.0181(10) 0.0295(13) 0.0313(12) -0.0002(10) 0.0023(9) 0.0002(9)
C23 0.0142(9) 0.0253(12) 0.0200(10) -0.0019(9) 0.0004(8) 0.0002(9)
C24 0.0185(10) 0.0278(13) 0.0283(12) -0.0058(10) 0.0007(9) -0.0007(9)
C25 0.0184(10) 0.0432(16) 0.0214(11) -0.0080(11) 0.0012(8) 0.0003(10)
C26 0.0252(11) 0.0455(16) 0.0193(11) 0.0012(11) 0.0027(9) -0.0016(11)
C27 0.0267(11) 0.0288(13) 0.0236(11) 0.0025(10) 0.0035(9) -0.0020(10)
C28 0.0163(10) 0.0258(13) 0.0218(10) -0.0003(9) 0.0023(8) 0.0005(9)
C29 0.0274(12) 0.0195(12) 0.0266(11) -0.0032(10) 0.0029(9) -0.0018(10)
C30 0.0315(15) 0.0310(16) 0.097(3) 0.0125(16) 0.0222(15) 0.0034(12)
C31 0.0419(17) 0.0371(19) 0.112(3) 0.0153(19) 0.0287(18) -0.0078(14)
C32 0.0573(18) 0.0208(14) 0.0632(19) 0.0040(13) 0.0146(15) -0.0064(13)
C33 0.0456(16) 0.0261(15) 0.0675(19) 0.0054(14) 0.0018(14) 0.0068(13)
C34 0.0286(13) 0.0280(15) 0.0546(16) 0.0063(13) 0.0020(11) 0.0003(11)
C35 0.0230(11) 0.0189(12) 0.0268(11) -0.0018(9) 0.0032(9) 0.0007(9)
C36 0.0272(12) 0.0323(14) 0.0357(13) -0.0009(11) 0.0003(10) -0.0011(11)
C37 0.0241(12) 0.0361(16) 0.0603(18) 0.0014(13) 0.0000(12) 0.0013(11)
C38 0.0310(14) 0.0349(16) 0.069(2) -0.0034(14) 0.0224(14) -0.0006(12)
C39 0.0479(17) 0.0398(17) 0.0419(15) -0.0020(13) 0.0228(13) -0.0039(13)
C40 0.0329(13) 0.0295(14) 0.0295(12) 0.0014(11) 0.0062(10) -0.0003(11)
N1 0.0185(9) 0.0154(9) 0.0238(9) 0.0006(7) -0.0005(7) 0.0001(7)
N2 0.0184(9) 0.0170(10) 0.0220(9) -0.0025(8) -0.0007(7) -0.0001(7)
O1 0.0295(8) 0.0238(9) 0.0319(8) 0.0038(7) -0.0069(7) 0.0037(7)
O2 0.0256(8) 0.0245(9) 0.0253(8) -0.0040(7) -0.0028(6) 0.0014(7)
P1 0.0224(3) 0.0180(3) 0.0240(3) 0.0017(2) -0.0028(2) 0.0010(2)
P2 0.0196(3) 0.0192(3) 0.0210(3) -0.0010(2) 0.0012(2) -0.0007(2)
Cl1 0.0177(2) 0.0408(3) 0.0318(3) 0.0075(2) 0.0001(2) -0.0078(2)
Cl2 0.0194(2) 0.0385(3) 0.0211(2) -0.0013(2) -0.00404(19) 0.0001(2)
Pd1 0.01342(9) 0.01862(10) 0.01944(9) -0.00049(6) -0.00127(6) -0.00111(6)

loop_
_atom_type_symbol
_atom_type_description
_atom_type_scat_dispersion_real
_atom_type_scat_dispersion_imag
_atom_type_scat_source
C C 0.0181 0.0091 'International Tables Vol C Tables 4.2.6.8 and 6.1.1.4'
H H 0.0000 0.0000 'International Tables Vol C Tables 4.2.6.8 and 6.1.1.4'
N N 0.0311 0.0180 'International Tables Vol C Tables 4.2.6.8 and 6.1.1.4'
O O 0.0492 0.0322 'International Tables Vol C Tables 4.2.6.8 and 6.1.1.4'
P P 0.2955 0.4335 'International Tables Vol C Tables 4.2.6.8 and 6.1.1.4'
Cl Cl 0.3639 0.7018 'International Tables Vol C Tables 4.2.6.8 and 6.1.1.4'
Pd Pd 0.1215 3.9337 'International Tables Vol C Tables 4.2.6.8 and 6.1.1.4'

loop_
_geom_angle_atom_site_label_1
_geom_angle_atom_site_label_2
_geom_angle_atom_site_label_3
_geom_angle
N1 C1 C21 115.10(19)
N1 C1 C2 125.2(2)
C21 C1 C2 119.6(2)
C1 C2 H2A 109.5
C1 C2 H2B 109.5
H2A C2 H2B 109.5
C1 C2 H2C 109.5
H2A C2 H2C 109.5
H2B C2 H2C 109.5
C4 C3 C8 121.2(2)
C4 C3 N1 115.3(2)
C8 C3 N1 123.5(2)
C5 C4 C3 119.7(2)
C5 C4 H4 120.1
C3 C4 H4 120.1
C6 C5 C4 120.2(2)
C6 C5 H5 119.9
C4 C5 H5 119.9
C5 C6 C7 119.8(2)
C5 C6 H6 120.1
C7 C6 H6 120.1
C6 C7 C8 121.5(2)
C6 C7 H7 119.3
C8 C7 H7 119.3
C3 C8 C7 117.7(2)
C3 C8 P1 129.41(17)
C7 C8 P1 112.86(18)
C10 C9 C14 119.1(2)
C10 C9 P1 124.4(2)
C14 C9 P1 116.49(19)
C11 C10 C9 119.9(3)
C11 C10 H10 120.0
C9 C10 H10 120.0
C12 C11 C10 120.5(3)
C12 C11 H11 119.7
C10 C11 H11 119.7
C13 C12 C11 120.0(3)
C13 C12 H12 120.0
C11 C12 H12 120.0
C12 C13 C14 120.2(3)
C12 C13 H13 119.9
C14 C13 H13 119.9
C13 C14 C9 120.2(2)
C13 C14 H14 119.9
C9 C14 H14 119.9
C16 C15 C20 119.7(2)
C16 C15 P1 118.27(17)
C20 C15 P1 122.02(18)
C17 C16 C15 119.9(2)
C17 C16 H16 120.0
C15 C16 H16 120.0
C16 C17 C18 119.9(2)
C16 C17 H17 120.0
C18 C17 H17 120.0
C19 C18 C17 120.2(2)
C19 C18 H18 119.9
C17 C18 H18 119.9
C20 C19 C18 120.2(2)
C20 C19 H19 119.9
C18 C19 H19 119.9
C19 C20 C15 120.1(2)
C19 C20 H20 120.0
C15 C20 H20 120.0
N2 C21 C22 126.1(2)
N2 C21 C1 113.85(19)
C22 C21 C1 120.05(19)
C21 C22 H22A 109.5
C21 C22 H22B 109.5
H22A C22 H22B 109.5
C21 C22 H22C 109.5
H22A C22 H22C 109.5
H22B C22 H22C 109.5
C24 C23 C28 121.5(2)
C24 C23 N2 118.6(2)
C28 C23 N2 119.83(19)
C23 C24 C25 119.7(2)
C23 C24 H24 120.2
C25 C24 H24 120.2
C26 C25 C24 119.9(2)
C26 C25 H25 120.1
C24 C25 H25 120.1
C25 C26 C27 120.2(2)
C25 C26 H26 119.9
C27 C26 H26 119.9
C26 C27 C28 120.9(2)
C26 C27 H27 119.5
C28 C27 H27 119.5
C27 C28 C23 117.8(2)
C27 C28 P2 121.35(19)
C23 C28 P2 120.84(17)
C34 C29 C30 118.4(2)
C34 C29 P2 125.23(19)
C30 C29 P2 116.2(2)
C31 C30 C29 120.4(3)
C31 C30 H30 119.8
C29 C30 H30 119.8
C32 C31 C30 120.8(3)
C32 C31 H31 119.6
C30 C31 H31 119.6
C31 C32 C33 119.2(3)
C31 C32 H32 120.4
C33 C32 H32 120.4
C32 C33 C34 120.4(3)
C32 C33 H33 119.8
C34 C33 H33 119.8
C29 C34 C33 120.7(3)
C29 C34 H34 119.6
C33 C34 H34 119.6
C36 C35 C40 120.0(2)
C36 C35 P2 121.71(18)
C40 C35 P2 118.27(18)
C37 C36 C35 119.7(2)
C37 C36 H36 120.1
C35 C36 H36 120.1
C36 C37 C38 120.4(3)
C36 C37 H37 119.8
C38 C37 H37 119.8
C39 C38 C37 120.0(2)
C39 C38 H38 120.0
C37 C38 H38 120.0
C38 C39 C40 120.5(3)
C38 C39 H39 119.8
C40 C39 H39 119.8
C35 C40 C39 119.5(2)
C35 C40 H40 120.3
C39 C40 H40 120.3
C1 N1 C3 120.62(18)
C1 N1 Pd1 115.94(15)
C3 N1 Pd1 122.95(13)
C21 N2 C23 119.47(18)
C21 N2 Pd1 115.51(15)
C23 N2 Pd1 124.88(13)
O1 P1 C15 110.97(10)
O1 P1 C9 113.85(11)
C15 P1 C9 104.43(11)
O1 P1 C8 110.10(10)
C15 P1 C8 112.02(11)
C9 P1 C8 105.26(11)
O2 P2 C35 113.06(10)
O2 P2 C29 110.59(11)
C35 P2 C29 107.80(11)
O2 P2 C28 113.94(10)
C35 P2 C28 105.22(10)
C29 P2 C28 105.74(11)
N1 Pd1 N2 78.55(7)
N1 Pd1 Cl2 174.67(5)
N2 Pd1 Cl2 96.13(5)
N1 Pd1 Cl1 95.23(6)
N2 Pd1 Cl1 172.65(5)
Cl2 Pd1 Cl1 90.10(2)

loop_
_geom_bond_atom_site_label_1
_geom_bond_atom_site_label_2
_geom_bond_distance
C1 N1 1.286(3)
C1 C21 1.493(3)
C1 C2 1.494(3)
C2 H2A 0.9800
C2 H2B 0.9800
C2 H2C 0.9800
C3 C4 1.391(3)
C3 C8 1.396(3)
C3 N1 1.441(3)
C4 C5 1.390(4)
C4 H4 0.9500
C5 C6 1.380(4)
C5 H5 0.9500
C6 C7 1.384(4)
C6 H6 0.9500
C7 C8 1.402(3)
C7 H7 0.9500
C8 P1 1.814(2)
C9 C10 1.393(4)
C9 C14 1.396(4)
C9 P1 1.812(2)
C10 C11 1.385(4)
C10 H10 0.9500
C11 C12 1.381(5)
C11 H11 0.9500
C12 C13 1.373(5)
C12 H12 0.9500
C13 C14 1.388(4)
C13 H13 0.9500
C14 H14 0.9500
C15 C16 1.394(3)
C15 C20 1.395(3)
C15 P1 1.800(2)
C16 C17 1.387(4)
C16 H16 0.9500
C17 C18 1.388(4)
C17 H17 0.9500
C18 C19 1.386(4)
C18 H18 0.9500
C19 C20 1.380(4)
C19 H19 0.9500
C20 H20 0.9500
C21 N2 1.293(3)
C21 C22 1.483(3)
C22 H22A 0.9800
C22 H22B 0.9800
C22 H22C 0.9800
C23 C24 1.386(3)
C23 C28 1.398(4)
C23 N2 1.443(3)
C24 C25 1.390(4)
C24 H24 0.9500
C25 C26 1.383(4)
C25 H25 0.9500
C26 C27 1.392(4)
C26 H26 0.9500
C27 C28 1.396(3)
C27 H27 0.9500
C28 P2 1.827(2)
C29 C34 1.374(4)
C29 C30 1.389(4)
C29 P2 1.811(2)
C30 C31 1.378(5)
C30 H30 0.9500
C31 C32 1.367(5)
C31 H31 0.9500
C32 C33 1.371(5)
C32 H32 0.9500
C33 C34 1.386(4)
C33 H33 0.9500
C34 H34 0.9500
C35 C36 1.391(4)
C35 C40 1.391(3)
C35 P2 1.800(2)
C36 C37 1.383(4)
C36 H36 0.9500
C37 C38 1.387(5)
C37 H37 0.9500
C38 C39 1.374(5)
C38 H38 0.9500
C39 C40 1.393(4)
C39 H39 0.9500
C40 H40 0.9500
N1 Pd1 2.0219(18)
N2 Pd1 2.0365(18)
O1 P1 1.4876(17)
O2 P2 1.4851(17)
Cl1 Pd1 2.2863(5)
Cl2 Pd1 2.2755(5)
